data_4323384
loop_
_publ_author_name
'Andreas Kremer-Aach'
'Wolfgang Kl\"aui'
'Ralf Bell'
'Angela Strerath'
'Hartmut Wunderlich'
'Dietrich Mootz'

_publ_contact_author
;  Prof. Dr. W. Kl\"aui
   Institut f\"ur Anorganische Chemie und Strukturchemie
   Heinrich-Heine-Universit\"at D\"usseldorf
   Universit\"atsstr. 1
   D-40225 D\"usseldorf
   Germany
;
_publ_contact_author_email KLAEUI@UNI-DUESSELDORF.DE
_publ_contact_author_fax '049 211 8112287'
_publ_contact_author_phone '049 211 8112286'
_publ_section_title
;
 Cobalt as a Probe for Zinc in Metalloenzyme Model Compounds? A Comparison
 of Spectroscopic Features and Coordination Geometry of Four- and
 Five-Coordinate Complexes. Crystal and Molecular Structures of
 [Co(\h^3^-Tp^Ph^)(\h^2^-Tp^Ph^)], [(\h^3^-Tp^Ph^)Zn(anthranilate)], and
 [(\h^3^-Tp^Ph^)M(\h^2^-acac)] (Tp^Ph^ =
 Hydrotris(3-phenylpyrazol-1-yl)borate, acac = Pentane-2,4-dionate, and M
 = Zn, Co)
;
_journal_name_full 'Inorganic Chemistry'
_journal_page_first 1552
_journal_page_last 1563
_journal_paper_doi 10.1021/ic961434r
_journal_volume 36
_journal_year 1997
_chemical_compound_source 'see paper'
_chemical_formula_sum 'C34 H28 B N7 O2 Zn'
_chemical_formula_weight 642.81
_chemical_name_systematic
; 
 (2-Aminobenzoato)[hydrotris(3-phenylpyrazol-1-yl)borato]zinc(II) 
;
_space_group_IT_number 14
_symmetry_cell_setting 'monoclinic second setting'
_symmetry_space_group_name_Hall '-P 2yn'
_symmetry_space_group_name_H-M 'P 1 21/n 1'
_atom_sites_solution_hydrogens geom
_atom_sites_solution_primary direct
_atom_sites_solution_secondary 'electron density map'
_audit_creation_method SHELXL
_cell_angle_alpha 90.00
_cell_angle_beta 98.86(2)
_cell_angle_gamma 90.00
_cell_formula_units_Z 4
_cell_length_a 13.205(4)
_cell_length_b 15.643(3)
_cell_length_c 15.116(3)
_cell_measurement_reflns_used 28
_cell_measurement_temperature 293(2)
_cell_measurement_theta_max 14.5
_cell_measurement_theta_min 12.5
_cell_volume 3085.2(13)
_computing_cell_refinement 'Siemens P3V'
_computing_data_collection 'Siemens P3V'
_computing_data_reduction 'SHELXTL PLUS Release 4.21/V'
_computing_molecular_graphics 'SHELXTL PLUS Release 4.21/V'
_computing_publication_material 'SHELXL-93 (Sheldrick, 1993)'
_computing_structure_refinement 'SHELXL-93 (Sheldrick, 1993)'
_computing_structure_solution 'SHELXTL PLUS Release 4.21/V'
_diffrn_ambient_temperature 293(2)
_diffrn_measurement_device 'Siemens P3'
_diffrn_measurement_method \w:2\q-scan
_diffrn_radiation_monochromator graphite
_diffrn_radiation_source 'fine-focus sealed tube'
_diffrn_radiation_type MoK\a
_diffrn_radiation_wavelength 0.71073
_diffrn_reflns_av_R_equivalents 0.0220
_diffrn_reflns_av_sigmaI/netI 0.0735
_diffrn_reflns_limit_h_max 16
_diffrn_reflns_limit_h_min -17
_diffrn_reflns_limit_k_max 20
_diffrn_reflns_limit_k_min 0
_diffrn_reflns_limit_l_max 19
_diffrn_reflns_limit_l_min 0
_diffrn_reflns_number 7392
_diffrn_reflns_theta_max 27.56
_diffrn_reflns_theta_min 2.03
_diffrn_standards_decay_% 'less 1%'
_diffrn_standards_interval_count 100
_diffrn_standards_number 3
_exptl_absorpt_coefficient_mu 0.840
_exptl_crystal_colour colourless
_exptl_crystal_density_diffrn 1.384
_exptl_crystal_density_meas 1.40
_exptl_crystal_density_method floating
_exptl_crystal_F_000 1328
_exptl_crystal_size_max 0.60
_exptl_crystal_size_mid 0.40
_exptl_crystal_size_min 0.15
_refine_diff_density_max 0.250
_refine_diff_density_min -0.241
_refine_diff_density_rms 0.041
_refine_ls_extinction_method none
_refine_ls_goodness_of_fit_all 0.778
_refine_ls_goodness_of_fit_obs 1.028
_refine_ls_hydrogen_treatment riding
_refine_ls_matrix_type full
_refine_ls_number_parameters 406
_refine_ls_number_reflns 7118
_refine_ls_number_restraints 0
_refine_ls_restrained_S_all 1.415
_refine_ls_restrained_S_obs 1.028
_refine_ls_R_factor_all 0.0857
_refine_ls_R_factor_obs 0.0336
_refine_ls_shift/esd_max -0.001
_refine_ls_shift/esd_mean 0.000
_refine_ls_structure_factor_coef Fsqd
_refine_ls_weighting_details 'w=1/[\s^2^(Fo^2^)+(0.0427P)^2^+0.0000P] where P=(Fo^2^+2Fc^2^)/3'
_refine_ls_weighting_scheme calc
_refine_ls_wR_factor_all 0.1487
_refine_ls_wR_factor_obs 0.0755
_reflns_number_observed 3611
_reflns_number_total 7131
_reflns_observed_criterion >2sigma(I)
_cod_data_source_file ic961434r_2.cif
_cod_data_source_block sama
_cod_depositor_comments
;
The following automatic conversions were performed:

'_refine_ls_weighting_scheme' value 'calc
w=1/[\s^2^(Fo^2^)+(0.0427P)^2^+0.0000P] where P=(Fo^2^+2Fc^2^)/3' was
changed to 'calc'. New tag '_refine_ls_weighting_details' was
created. The value of the new tag was set to
'w=1/[\s^2^(Fo^2^)+(0.0427P)^2^+0.0000P] where P=(Fo^2^+2Fc^2^)/3'.

Automatic conversion script
Id: cif_fix_values 3143 2015-03-26 13:38:13Z robertas 
;
_cod_database_code 4323384

loop_
_symmetry_equiv_pos_as_xyz
'x, y, z'
'-x+1/2, y+1/2, -z+1/2'
'-x, -y, -z'
'x-1/2, -y-1/2, z-1/2'

loop_
_atom_site_aniso_label
_atom_site_aniso_U_11
_atom_site_aniso_U_22
_atom_site_aniso_U_33
_atom_site_aniso_U_23
_atom_site_aniso_U_13
_atom_site_aniso_U_12
Zn 0.04326(15) 0.0474(2) 0.0556(2) 0.00051(15) 0.01543(12) -0.00304(14)
B 0.053(2) 0.075(2) 0.066(2) -0.009(2) 0.030(2) -0.017(2)
O1 0.0489(9) 0.0534(11) 0.0707(11) -0.0010(9) 0.0202(8) -0.0086(8)
O2 0.0495(10) 0.0637(12) 0.0901(14) -0.0009(10) 0.0227(10) 0.0084(9)
N1 0.111(2) 0.055(2) 0.151(3) -0.001(2) 0.052(2) -0.0046(15)
N11 0.0644(14) 0.0598(14) 0.0598(13) 0.0018(11) 0.0237(11) -0.0164(11)
N12 0.0584(13) 0.0454(12) 0.0592(13) 0.0025(10) 0.0187(10) -0.0085(10)
N21 0.0506(12) 0.0630(13) 0.0560(13) -0.0050(11) 0.0198(10) -0.0053(10)
N22 0.0506(12) 0.0518(12) 0.0525(12) -0.0035(10) 0.0152(10) -0.0028(10)
N31 0.0418(11) 0.0677(13) 0.0633(13) -0.0090(11) 0.0196(10) -0.0093(10)
N32 0.0413(10) 0.0524(11) 0.0551(12) 0.0011(10) 0.0134(9) -0.0055(9)
C1 0.0487(15) 0.057(2) 0.0485(15) -0.0063(13) 0.0093(12) -0.0059(13)
C2 0.0410(13) 0.0510(15) 0.0436(14) 0.0001(11) 0.0092(11) -0.0040(11)
C3 0.0480(14) 0.064(2) 0.061(2) -0.0021(13) 0.0090(12) 0.0009(12)
C4 0.047(2) 0.094(2) 0.074(2) -0.007(2) 0.0161(14) 0.0094(15)
C5 0.046(2) 0.117(3) 0.070(2) 0.009(2) 0.0176(14) -0.011(2)
C6 0.066(2) 0.084(2) 0.077(2) 0.010(2) 0.016(2) -0.031(2)
C7 0.057(2) 0.060(2) 0.058(2) -0.0009(13) 0.0092(13) -0.0061(14)
C11 0.092(2) 0.072(2) 0.057(2) 0.004(2) 0.024(2) -0.035(2)
C12 0.111(3) 0.050(2) 0.062(2) 0.0088(14) 0.017(2) -0.017(2)
C13 0.078(2) 0.0425(14) 0.0403(14) 0.0002(12) 0.0015(13) -0.0131(13)
C14 0.068(2) 0.0376(14) 0.057(2) -0.0022(13) -0.0059(14) -0.0040(12)
C15 0.105(3) 0.055(2) 0.072(2) 0.003(2) -0.013(2) -0.001(2)
C16 0.089(3) 0.062(2) 0.132(3) -0.002(2) -0.032(2) 0.015(2)
C17 0.066(2) 0.065(2) 0.142(3) -0.015(2) 0.010(2) 0.002(2)
C18 0.077(2) 0.058(2) 0.098(2) -0.009(2) 0.023(2) -0.008(2)
C19 0.068(2) 0.0446(15) 0.072(2) -0.0006(14) 0.0085(15) -0.0020(13)
C21 0.064(2) 0.075(2) 0.057(2) -0.0001(15) 0.0235(14) 0.0120(15)
C22 0.065(2) 0.065(2) 0.053(2) -0.0096(14) 0.0051(14) 0.0058(14)
C23 0.054(2) 0.0458(14) 0.0451(14) 0.0020(12) 0.0024(12) 0.0050(12)
C24 0.055(2) 0.0471(15) 0.0429(14) -0.0006(11) -0.0040(12) 0.0046(12)
C25 0.065(2) 0.053(2) 0.076(2) -0.0036(14) -0.001(2) 0.0049(14)
C26 0.083(2) 0.048(2) 0.097(2) 0.001(2) -0.007(2) -0.008(2)
C27 0.058(2) 0.074(2) 0.099(2) 0.002(2) 0.000(2) -0.010(2)
C28 0.055(2) 0.075(2) 0.085(2) -0.007(2) 0.0011(15) 0.0012(15)
C29 0.058(2) 0.0513(15) 0.063(2) -0.0041(13) -0.0014(13) 0.0012(13)
C31 0.0398(14) 0.075(2) 0.083(2) -0.014(2) 0.0142(14) -0.0072(14)
C32 0.0456(15) 0.078(2) 0.067(2) -0.0086(15) 0.0024(13) 0.0025(13)
C33 0.0493(14) 0.0431(15) 0.058(2) -0.0067(12) 0.0069(12) -0.0001(11)
C34 0.0535(15) 0.0404(14) 0.0486(15) -0.0047(11) 0.0039(12) -0.0019(11)
C35 0.073(2) 0.067(2) 0.067(2) 0.006(2) 0.006(2) 0.0127(15)
C36 0.117(3) 0.089(2) 0.060(2) 0.020(2) 0.011(2) 0.010(2)
C37 0.117(3) 0.081(2) 0.060(2) 0.009(2) 0.035(2) -0.002(2)
C38 0.071(2) 0.071(2) 0.073(2) 0.000(2) 0.030(2) 0.003(2)
C39 0.059(2) 0.059(2) 0.0509(15) -0.0018(13) 0.0128(12) 0.0014(13)

loop_
_atom_site_label
_atom_site_type_symbol
_atom_site_fract_x
_atom_site_fract_y
_atom_site_fract_z
_atom_site_U_iso_or_equiv
_atom_site_thermal_displace_type
_atom_site_occupancy
_atom_site_calc_flag
_atom_site_refinement_flags
_atom_site_disorder_group
Zn Zn 0.34034(2) 0.26747(2) 0.19431(2) 0.04793(9) Uani 1 d . .
B B 0.1470(2) 0.2384(2) 0.2693(2) 0.0625(8) Uani 1 d . .
H H 0.0834(2) 0.2294(2) 0.2938(2) 0.080 Uiso 1 calc R .
O1 O 0.47224(11) 0.25937(10) 0.15457(11) 0.0565(4) Uani 1 d . .
O2 O 0.41866(12) 0.39083(11) 0.12986(12) 0.0665(5) Uani 1 d . .
N1 N 0.5628(2) 0.5081(2) 0.1023(2) 0.1024(9) Uani 1 d . .
H1A H 0.5047(2) 0.5016(2) 0.1207(2) 0.120 Uiso 1 calc R .
H1B H 0.5855(2) 0.5586(2) 0.0946(2) 0.120 Uiso 1 calc R .
N11 N 0.2114(2) 0.15596(13) 0.27869(14) 0.0599(6) Uani 1 d . .
N12 N 0.30081(15) 0.14951(12) 0.24382(13) 0.0533(5) Uani 1 d . .
N21 N 0.21005(15) 0.31081(13) 0.32142(13) 0.0553(5) Uani 1 d . .
N22 N 0.30598(14) 0.32957(12) 0.30471(13) 0.0509(5) Uani 1 d . .
N31 N 0.12184(14) 0.26233(13) 0.16947(13) 0.0564(5) Uani 1 d . .
N32 N 0.19770(13) 0.27282(12) 0.11733(13) 0.0490(5) Uani 1 d . .
C1 C 0.4864(2) 0.3363(2) 0.1281(2) 0.0513(6) Uani 1 d . .
C2 C 0.5861(2) 0.35498(15) 0.09780(14) 0.0449(6) Uani 1 d . .
C3 C 0.6495(2) 0.2872(2) 0.0806(2) 0.0576(7) Uani 1 d . .
H3 H 0.6291(2) 0.2314(2) 0.0896(2) 0.080 Uiso 1 calc R .
C4 C 0.7410(2) 0.3012(2) 0.0509(2) 0.0711(8) Uani 1 d . .
H4 H 0.7819(2) 0.2555(2) 0.0390(2) 0.100 Uiso 1 calc R .
C5 C 0.7712(2) 0.3832(2) 0.0390(2) 0.0767(9) Uani 1 d . .
H5 H 0.8334(2) 0.3928(2) 0.0190(2) 0.100 Uiso 1 calc R .
C6 C 0.7134(2) 0.4507(2) 0.0554(2) 0.0752(8) Uani 1 d . .
H6 H 0.7364(2) 0.5058(2) 0.0467(2) 0.100 Uiso 1 calc R .
C7 C 0.6185(2) 0.4386(2) 0.0855(2) 0.0583(7) Uani 1 d . .
C11 C 0.1948(2) 0.0818(2) 0.3188(2) 0.0721(8) Uani 1 d . .
H11 H 0.1388(2) 0.0700(2) 0.3473(2) 0.080 Uiso 1 calc R .
C12 C 0.2718(2) 0.0271(2) 0.3116(2) 0.0737(8) Uani 1 d . .
H12 H 0.2793(2) -0.0283(2) 0.3342(2) 0.080 Uiso 1 calc R .
C13 C 0.3378(2) 0.0701(2) 0.2632(2) 0.0544(6) Uani 1 d . .
C14 C 0.4294(2) 0.03809(15) 0.2299(2) 0.0559(6) Uani 1 d . .
C15 C 0.4906(3) -0.0236(2) 0.2774(2) 0.0799(9) Uani 1 d . .
H15 H 0.4769(3) -0.0412(2) 0.3331(2) 0.080 Uiso 1 calc R .
C16 C 0.5718(3) -0.0591(2) 0.2426(3) 0.0993(12) Uani 1 d . .
H16 H 0.6122(3) -0.1004(2) 0.2751(3) 0.100 Uiso 1 calc R .
C17 C 0.5932(2) -0.0342(2) 0.1609(3) 0.0917(10) Uani 1 d . .
H17 H 0.6468(2) -0.0594(2) 0.1371(3) 0.100 Uiso 1 calc R .
C18 C 0.5356(2) 0.0278(2) 0.1148(2) 0.0769(8) Uani 1 d . .
H18 H 0.5518(2) 0.0468(2) 0.0604(2) 0.100 Uiso 1 calc R .
C19 C 0.4528(2) 0.0632(2) 0.1481(2) 0.0620(7) Uani 1 d . .
H19 H 0.4127(2) 0.1042(2) 0.1148(2) 0.080 Uiso 1 calc R .
C21 C 0.1861(2) 0.3633(2) 0.3845(2) 0.0640(7) Uani 1 d . .
H21 H 0.1244(2) 0.3633(2) 0.4071(2) 0.080 Uiso 1 calc R .
C22 C 0.2665(2) 0.4171(2) 0.4105(2) 0.0612(7) Uani 1 d . .
H22 H 0.2704(2) 0.4602(2) 0.4532(2) 0.080 Uiso 1 calc R .
C23 C 0.3411(2) 0.39403(15) 0.3599(2) 0.0490(6) Uani 1 d . .
C24 C 0.4433(2) 0.43066(15) 0.35955(15) 0.0496(6) Uani 1 d . .
C25 C 0.4613(2) 0.5163(2) 0.3795(2) 0.0658(7) Uani 1 d . .
H25 H 0.4084(2) 0.5505(2) 0.3937(2) 0.080 Uiso 1 calc R .
C26 C 0.5569(2) 0.5511(2) 0.3784(2) 0.0784(9) Uani 1 d . .
H26 H 0.5681(2) 0.6085(2) 0.3923(2) 0.100 Uiso 1 calc R .
C27 C 0.6352(2) 0.5022(2) 0.3572(2) 0.0784(9) Uani 1 d . .
H27 H 0.6988(2) 0.5268(2) 0.3548(2) 0.100 Uiso 1 calc R .
C28 C 0.6201(2) 0.4168(2) 0.3394(2) 0.0723(8) Uani 1 d . .
H28 H 0.6738(2) 0.3831(2) 0.3261(2) 0.100 Uiso 1 calc R .
C29 C 0.5252(2) 0.3813(2) 0.3412(2) 0.0585(7) Uani 1 d . .
H29 H 0.5156(2) 0.3232(2) 0.3298(2) 0.080 Uiso 1 calc R .
C31 C 0.0313(2) 0.2709(2) 0.1181(2) 0.0655(7) Uani 1 d . .
H31 H -0.0318(2) 0.2669(2) 0.1380(2) 0.080 Uiso 1 calc R .
C32 C 0.0446(2) 0.2862(2) 0.0323(2) 0.0640(7) Uani 1 d . .
H32 H -0.0061(2) 0.2952(2) -0.0167(2) 0.080 Uiso 1 calc R .
C33 C 0.1503(2) 0.28558(14) 0.0330(2) 0.0502(6) Uani 1 d . .
C34 C 0.2065(2) 0.29398(14) -0.0429(2) 0.0479(6) Uani 1 d . .
C35 C 0.1596(2) 0.3314(2) -0.1215(2) 0.0692(8) Uani 1 d . .
H35 H 0.0941(2) 0.3541(2) -0.1241(2) 0.080 Uiso 1 calc R .
C36 C 0.2073(3) 0.3358(2) -0.1958(2) 0.0890(10) Uani 1 d . .
H36 H 0.1738(3) 0.3602(2) -0.2483(2) 0.100 Uiso 1 calc R .
C37 C 0.3049(3) 0.3039(2) -0.1923(2) 0.0837(9) Uani 1 d . .
H37 H 0.3382(3) 0.3077(2) -0.2421(2) 0.100 Uiso 1 calc R .
C38 C 0.3528(2) 0.2667(2) -0.1153(2) 0.0700(7) Uani 1 d . .
H38 H 0.4189(2) 0.2453(2) -0.1127(2) 0.100 Uiso 1 calc R .
C39 C 0.3036(2) 0.2608(2) -0.0414(2) 0.0559(6) Uani 1 d . .
H39 H 0.3364(2) 0.2341(2) 0.0101(2) 0.080 Uiso 1 calc R .

loop_
_atom_type_symbol
_atom_type_description
_atom_type_scat_dispersion_real
_atom_type_scat_dispersion_imag
_atom_type_scat_source
C C 0.0033 0.0016 'International Tables Vol C Tables 4.2.6.8 and 6.1.1.4'
H H 0.0000 0.0000 'International Tables Vol C Tables 4.2.6.8 and 6.1.1.4'
B B 0.0013 0.0007 'International Tables Vol C Tables 4.2.6.8 and 6.1.1.4'
N N 0.0061 0.0033 'International Tables Vol C Tables 4.2.6.8 and 6.1.1.4'
O O 0.0106 0.0060 'International Tables Vol C Tables 4.2.6.8 and 6.1.1.4'
Zn Zn 0.2839 1.4301 'International Tables Vol C Tables 4.2.6.8 and 6.1.1.4'

loop_
_geom_angle_atom_site_label_1
_geom_angle_atom_site_label_2
_geom_angle_atom_site_label_3
_geom_angle
_geom_angle_site_symmetry_1
_geom_angle_site_symmetry_3
_geom_angle_publ_flag
O1 Zn N22 127.58(8) . . ?
O1 Zn N32 128.13(7) . . ?
N22 Zn N32 98.25(8) . . ?
O1 Zn N12 109.92(7) . . ?
N22 Zn N12 91.62(8) . . ?
N32 Zn N12 88.91(8) . . ?
O1 Zn O2 58.28(6) . . ?
N22 Zn O2 96.33(7) . . ?
N32 Zn O2 98.52(7) . . ?
N12 Zn O2 168.20(7) . . ?
N11 B N31 109.1(2) . . ?
N11 B N21 108.7(2) . . ?
N31 B N21 109.9(2) . . ?
C1 O1 Zn 102.43(14) . . ?
C1 O2 Zn 79.47(15) . . ?
C1 O2 N1 86.4(2) . . ?
Zn O2 N1 159.38(10) . . ?
C7 N1 O2 84.3(2) . . ?
C11 N11 N12 108.7(2) . . ?
C11 N11 B 129.8(2) . . ?
N12 N11 B 121.5(2) . . ?
C13 N12 N11 106.8(2) . . ?
C13 N12 Zn 142.1(2) . . ?
N11 N12 Zn 110.56(14) . . ?
C21 N21 N22 109.3(2) . . ?
C21 N21 B 130.3(2) . . ?
N22 N21 B 120.4(2) . . ?
C23 N22 N21 106.8(2) . . ?
C23 N22 Zn 139.9(2) . . ?
N21 N22 Zn 112.29(15) . . ?
C31 N31 N32 108.8(2) . . ?
C31 N31 B 129.5(2) . . ?
N32 N31 B 121.5(2) . . ?
C33 N32 N31 106.7(2) . . ?
C33 N32 Zn 142.5(2) . . ?
N31 N32 Zn 110.79(14) . . ?
O2 C1 O1 119.8(2) . . ?
O2 C1 C2 123.2(2) . . ?
O1 C1 C2 117.1(2) . . ?
C7 C2 C3 118.7(2) . . ?
C7 C2 C1 121.9(2) . . ?
C3 C2 C1 119.5(2) . . ?
C4 C3 C2 121.5(2) . . ?
C5 C4 C3 119.0(3) . . ?
C6 C5 C4 121.9(3) . . ?
C5 C6 C7 120.6(3) . . ?
N1 C7 C2 122.6(2) . . ?
N1 C7 C6 119.1(3) . . ?
C2 C7 C6 118.3(2) . . ?
N11 C11 C12 109.6(2) . . ?
C11 C12 C13 106.1(2) . . ?
N12 C13 C12 108.9(2) . . ?
N12 C13 C14 121.9(2) . . ?
C12 C13 C14 129.1(2) . . ?
C19 C14 C15 118.0(3) . . ?
C19 C14 C13 121.5(2) . . ?
C15 C14 C13 120.3(3) . . ?
C16 C15 C14 120.5(3) . . ?
C17 C16 C15 120.8(3) . . ?
C18 C17 C16 119.3(3) . . ?
C17 C18 C19 120.6(3) . . ?
C14 C19 C18 120.7(3) . . ?
N21 C21 C22 109.0(2) . . ?
C21 C22 C23 105.6(2) . . ?
N22 C23 C22 109.3(2) . . ?
N22 C23 C24 121.4(2) . . ?
C22 C23 C24 129.3(2) . . ?
C25 C24 C29 117.9(2) . . ?
C25 C24 C23 120.3(2) . . ?
C29 C24 C23 121.8(2) . . ?
C26 C25 C24 120.4(3) . . ?
C27 C26 C25 120.7(3) . . ?
C26 C27 C28 120.0(3) . . ?
C27 C28 C29 119.7(3) . . ?
C28 C29 C24 121.2(2) . . ?
N31 C31 C32 109.8(2) . . ?
C31 C32 C33 105.6(2) . . ?
N32 C33 C32 109.1(2) . . ?
N32 C33 C34 122.5(2) . . ?
C32 C33 C34 128.4(2) . . ?
C39 C34 C35 117.7(2) . . ?
C39 C34 C33 122.4(2) . . ?
C35 C34 C33 119.8(2) . . ?
C36 C35 C34 121.5(3) . . ?
C35 C36 C37 119.8(3) . . ?
C38 C37 C36 119.7(3) . . ?
C37 C38 C39 120.3(3) . . ?
C38 C39 C34 120.9(2) . . ?

loop_
_geom_bond_atom_site_label_1
_geom_bond_atom_site_label_2
_geom_bond_distance
_geom_bond_site_symmetry_2
_geom_bond_publ_flag
Zn O1 1.932(2) . ?
Zn N22 2.042(2) . ?
Zn N32 2.057(2) . ?
Zn N12 2.087(2) . ?
Zn O2 2.460(2) . ?
B N11 1.539(4) . ?
B N31 1.540(4) . ?
B N21 1.547(4) . ?
O1 C1 1.291(3) . ?
O2 C1 1.239(3) . ?
O2 N1 2.721(3) . ?
N1 C7 1.359(3) . ?
N11 C11 1.343(3) . ?
N11 N12 1.369(2) . ?
N12 C13 1.351(3) . ?
N21 C21 1.332(3) . ?
N21 N22 1.361(2) . ?
N22 C23 1.345(3) . ?
N31 C31 1.329(3) . ?
N31 N32 1.377(2) . ?
N32 C33 1.346(3) . ?
C1 C2 1.488(3) . ?
C2 C7 1.397(3) . ?
C2 C3 1.400(3) . ?
C3 C4 1.370(3) . ?
C4 C5 1.362(4) . ?
C5 C6 1.348(4) . ?
C6 C7 1.411(3) . ?
C11 C12 1.346(4) . ?
C12 C13 1.394(3) . ?
C13 C14 1.467(3) . ?
C14 C19 1.378(3) . ?
C14 C15 1.386(4) . ?
C15 C16 1.382(4) . ?
C16 C17 1.365(5) . ?
C17 C18 1.358(4) . ?
C18 C19 1.386(3) . ?
C21 C22 1.365(3) . ?
C22 C23 1.385(3) . ?
C23 C24 1.466(3) . ?
C24 C25 1.386(3) . ?
C24 C29 1.391(3) . ?
C25 C26 1.377(3) . ?
C26 C27 1.364(4) . ?
C27 C28 1.371(4) . ?
C28 C29 1.375(3) . ?
C31 C32 1.357(4) . ?
C32 C33 1.394(3) . ?
C33 C34 1.465(3) . ?
C34 C39 1.381(3) . ?
C34 C35 1.383(3) . ?
C35 C36 1.371(4) . ?
C36 C37 1.375(4) . ?
C37 C38 1.366(4) . ?
C38 C39 1.379(3) . ?

loop_
_geom_torsion_atom_site_label_1
_geom_torsion_atom_site_label_2
_geom_torsion_atom_site_label_3
_geom_torsion_atom_site_label_4
_geom_torsion
_geom_torsion_site_symmetry_1
_geom_torsion_site_symmetry_2
_geom_torsion_site_symmetry_3
_geom_torsion_site_symmetry_4
_geom_torsion_publ_flag
N22 Zn O1 C1 -70.3(2) . . . . ?
N32 Zn O1 C1 76.3(2) . . . . ?
N12 Zn O1 C1 -178.75(14) . . . . ?
O2 Zn O1 C1 1.54(13) . . . . ?
O1 Zn O2 C1 -1.60(14) . . . . ?
N22 Zn O2 C1 129.15(15) . . . . ?
N32 Zn O2 C1 -131.49(14) . . . . ?
N12 Zn O2 C1 -2.9(4) . . . . ?
O1 Zn O2 N1 -49.0(2) . . . . ?
N22 Zn O2 N1 81.7(3) . . . . ?
N32 Zn O2 N1 -178.9(3) . . . . ?
N12 Zn O2 N1 -50.3(5) . . . . ?
C1 O2 N1 C7 11.1(2) . . . . ?
Zn O2 N1 C7 57.6(3) . . . . ?
N31 B N11 C11 -125.1(3) . . . . ?
N21 B N11 C11 115.1(3) . . . . ?
N31 B N11 N12 55.1(3) . . . . ?
N21 B N11 N12 -64.7(3) . . . . ?
C11 N11 N12 C13 0.2(3) . . . . ?
B N11 N12 C13 -179.9(2) . . . . ?
C11 N11 N12 Zn -173.0(2) . . . . ?
B N11 N12 Zn 6.8(3) . . . . ?
O1 Zn N12 C13 5.8(3) . . . . ?
N22 Zn N12 C13 -125.5(3) . . . . ?
N32 Zn N12 C13 136.3(3) . . . . ?
O2 Zn N12 C13 7.0(5) . . . . ?
O1 Zn N12 N11 175.25(13) . . . . ?
N22 Zn N12 N11 44.0(2) . . . . ?
N32 Zn N12 N11 -54.21(15) . . . . ?
O2 Zn N12 N11 176.5(3) . . . . ?
N11 B N21 C21 -126.7(3) . . . . ?
N31 B N21 C21 114.0(3) . . . . ?
N11 B N21 N22 54.0(3) . . . . ?
N31 B N21 N22 -65.3(3) . . . . ?
C21 N21 N22 C23 0.9(3) . . . . ?
B N21 N22 C23 -179.7(2) . . . . ?
C21 N21 N22 Zn -169.9(2) . . . . ?
B N21 N22 Zn 9.6(3) . . . . ?
O1 Zn N22 C23 24.1(3) . . . . ?
N32 Zn N22 C23 -129.9(2) . . . . ?
N12 Zn N22 C23 141.0(2) . . . . ?
O2 Zn N22 C23 -30.3(2) . . . . ?
O1 Zn N22 N21 -169.67(13) . . . . ?
N32 Zn N22 N21 36.3(2) . . . . ?
N12 Zn N22 N21 -52.8(2) . . . . ?
O2 Zn N22 N21 135.93(15) . . . . ?
N11 B N31 C31 120.0(3) . . . . ?
N21 B N31 C31 -121.0(3) . . . . ?
N11 B N31 N32 -55.3(3) . . . . ?
N21 B N31 N32 63.7(3) . . . . ?
C31 N31 N32 C33 -1.6(3) . . . . ?
B N31 N32 C33 174.6(2) . . . . ?
C31 N31 N32 Zn 176.6(2) . . . . ?
B N31 N32 Zn -7.2(3) . . . . ?
O1 Zn N32 C33 -13.9(3) . . . . ?
N22 Zn N32 C33 139.8(3) . . . . ?
N12 Zn N32 C33 -128.7(3) . . . . ?
O2 Zn N32 C33 42.1(3) . . . . ?
O1 Zn N32 N31 168.82(12) . . . . ?
N22 Zn N32 N31 -37.38(15) . . . . ?
N12 Zn N32 N31 54.09(15) . . . . ?
O2 Zn N32 N31 -135.11(14) . . . . ?
Zn O2 C1 O1 2.3(2) . . . . ?
N1 O2 C1 O1 167.3(2) . . . . ?
Zn O2 C1 C2 -176.8(2) . . . . ?
N1 O2 C1 C2 -11.9(2) . . . . ?
Zn O1 C1 O2 -3.0(3) . . . . ?
Zn O1 C1 C2 176.2(2) . . . . ?
O2 C1 C2 C7 12.6(4) . . . . ?
O1 C1 C2 C7 -166.6(2) . . . . ?
O2 C1 C2 C3 -167.1(2) . . . . ?
O1 C1 C2 C3 13.7(3) . . . . ?
C7 C2 C3 C4 -1.0(4) . . . . ?
C1 C2 C3 C4 178.7(2) . . . . ?
C2 C3 C4 C5 0.9(4) . . . . ?
C3 C4 C5 C6 -0.2(4) . . . . ?
C4 C5 C6 C7 -0.2(5) . . . . ?
O2 N1 C7 C2 -6.2(2) . . . . ?
O2 N1 C7 C6 174.5(2) . . . . ?
C3 C2 C7 N1 -178.6(3) . . . . ?
C1 C2 C7 N1 1.7(4) . . . . ?
C3 C2 C7 C6 0.6(3) . . . . ?
C1 C2 C7 C6 -179.1(2) . . . . ?
C5 C6 C7 N1 179.3(3) . . . . ?
C5 C6 C7 C2 0.0(4) . . . . ?
N12 N11 C11 C12 0.4(3) . . . . ?
B N11 C11 C12 -179.4(3) . . . . ?
N11 C11 C12 C13 -0.9(3) . . . . ?
N11 N12 C13 C12 -0.8(3) . . . . ?
Zn N12 C13 C12 168.9(2) . . . . ?
N11 N12 C13 C14 175.1(2) . . . . ?
Zn N12 C13 C14 -15.1(4) . . . . ?
C11 C12 C13 N12 1.0(3) . . . . ?
C11 C12 C13 C14 -174.5(2) . . . . ?
N12 C13 C14 C19 -32.7(3) . . . . ?
C12 C13 C14 C19 142.3(3) . . . . ?
N12 C13 C14 C15 152.3(2) . . . . ?
C12 C13 C14 C15 -32.7(4) . . . . ?
C19 C14 C15 C16 -0.7(4) . . . . ?
C13 C14 C15 C16 174.5(3) . . . . ?
C14 C15 C16 C17 0.0(5) . . . . ?
C15 C16 C17 C18 1.8(5) . . . . ?
C16 C17 C18 C19 -2.8(5) . . . . ?
C15 C14 C19 C18 -0.3(4) . . . . ?
C13 C14 C19 C18 -175.5(2) . . . . ?
C17 C18 C19 C14 2.1(4) . . . . ?
N22 N21 C21 C22 -0.4(3) . . . . ?
B N21 C21 C22 -179.7(3) . . . . ?
N21 C21 C22 C23 -0.3(3) . . . . ?
N21 N22 C23 C22 -1.0(3) . . . . ?
Zn N22 C23 C22 165.6(2) . . . . ?
N21 N22 C23 C24 -179.9(2) . . . . ?
Zn N22 C23 C24 -13.2(4) . . . . ?
C21 C22 C23 N22 0.8(3) . . . . ?
C21 C22 C23 C24 179.5(2) . . . . ?
N22 C23 C24 C25 148.5(2) . . . . ?
C22 C23 C24 C25 -30.1(4) . . . . ?
N22 C23 C24 C29 -32.7(3) . . . . ?
C22 C23 C24 C29 148.7(3) . . . . ?
C29 C24 C25 C26 1.8(4) . . . . ?
C23 C24 C25 C26 -179.4(2) . . . . ?
C24 C25 C26 C27 0.5(4) . . . . ?
C25 C26 C27 C28 -2.1(5) . . . . ?
C26 C27 C28 C29 1.4(5) . . . . ?
C27 C28 C29 C24 0.9(4) . . . . ?
C25 C24 C29 C28 -2.4(4) . . . . ?
C23 C24 C29 C28 178.7(2) . . . . ?
N32 N31 C31 C32 0.5(3) . . . . ?
B N31 C31 C32 -175.3(2) . . . . ?
N31 C31 C32 C33 0.8(3) . . . . ?
N31 N32 C33 C32 2.1(3) . . . . ?
Zn N32 C33 C32 -175.2(2) . . . . ?
N31 N32 C33 C34 -176.0(2) . . . . ?
Zn N32 C33 C34 6.7(4) . . . . ?
C31 C32 C33 N32 -1.8(3) . . . . ?
C31 C32 C33 C34 176.2(2) . . . . ?
N32 C33 C34 C39 23.4(3) . . . . ?
C32 C33 C34 C39 -154.4(3) . . . . ?
N32 C33 C34 C35 -160.9(2) . . . . ?
C32 C33 C34 C35 21.4(4) . . . . ?
C39 C34 C35 C36 -0.1(4) . . . . ?
C33 C34 C35 C36 -176.0(3) . . . . ?
C34 C35 C36 C37 -1.3(5) . . . . ?
C35 C36 C37 C38 1.2(5) . . . . ?
C36 C37 C38 C39 0.2(5) . . . . ?
C37 C38 C39 C34 -1.6(4) . . . . ?
C35 C34 C39 C38 1.5(4) . . . . ?
C33 C34 C39 C38 177.3(2) . . . . ?
